data_4518802
loop_
_publ_author_name
'Park, Chanwoo'
'Hwang, Jeong Min'
'Go, Yongmin'
'Choi, Heenang'
'Park, Bo Keun'
'Kim, Chang Gyoun'
'Ryu, Ji Yeon'
'Hong, Chang Seop'
'Chung, Taek-Mo'

_publ_section_title
;
 Synthesis and Crystal Structures of New Strontium Complexes with
 Aminoalkoxy and \b-Diketonato Ligands.
;
_journal_issue 24
_journal_name_full 'ACS omega'
_journal_page_first 15948
_journal_page_last 15956
_journal_paper_doi 10.1021/acsomega.1c01624
_journal_volume 6
_journal_year 2021
_chemical_formula_sum 'C17 H43 N3 O2 Si2 Sr'
_chemical_formula_weight 465.34
_space_group_IT_number 2
_space_group_name_Hall '-P 1'
_space_group_name_H-M_alt 'P -1'
_symmetry_cell_setting triclinic
_symmetry_space_group_name_H-M 'P -1'
_atom_sites_solution_hydrogens geom
_atom_sites_solution_primary direct
_atom_sites_solution_secondary difmap
_audit_creation_method SHELXL-97
_cell_angle_alpha 86.037(12)
_cell_angle_beta 72.800(10)
_cell_angle_gamma 81.722(11)
_cell_formula_units_Z 2
_cell_length_a 10.027(2)
_cell_length_b 10.505(2)
_cell_length_c 12.868(3)
_cell_measurement_reflns_used 6539
_cell_measurement_temperature 100.0(1)
_cell_measurement_theta_max 24.08
_cell_measurement_theta_min 2.30
_cell_volume 1280.8(5)
_computing_cell_refinement 'Bruker SAINT'
_computing_data_collection 'Bruker APEX2'
_computing_data_reduction 'Bruker SAINT'
_computing_molecular_graphics 'Bruker SHELXTL'
_computing_publication_material 'Bruker SHELXTL'
_computing_structure_refinement 'SHELXL-97 (Sheldrick, 2008)'
_computing_structure_solution 'SHELXS-97 (Sheldrick, 2008)'
_diffrn_ambient_temperature 100.0(1)
_diffrn_measured_fraction_theta_full 0.986
_diffrn_measured_fraction_theta_max 0.986
_diffrn_measurement_device_type 'Bruker APEX-II CCD'
_diffrn_measurement_method '\f and \w scans'
_diffrn_radiation_monochromator graphite
_diffrn_radiation_source 'fine-focus sealed tube'
_diffrn_radiation_type MoK\a
_diffrn_radiation_wavelength 0.71073
_diffrn_reflns_av_R_equivalents 0.0000
_diffrn_reflns_av_sigmaI/netI 0.0514
_diffrn_reflns_limit_h_max 12
_diffrn_reflns_limit_h_min -11
_diffrn_reflns_limit_k_max 13
_diffrn_reflns_limit_k_min -13
_diffrn_reflns_limit_l_max 16
_diffrn_reflns_limit_l_min 0
_diffrn_reflns_number 5366
_diffrn_reflns_theta_full 26.73
_diffrn_reflns_theta_max 26.73
_diffrn_reflns_theta_min 1.66
_exptl_absorpt_coefficient_mu 2.212
_exptl_absorpt_correction_T_max 0.8091
_exptl_absorpt_correction_T_min 0.6188
_exptl_absorpt_correction_type multi-scan
_exptl_absorpt_process_details 'Bruker SADABS'
_exptl_crystal_colour silver
_exptl_crystal_density_diffrn 1.207
_exptl_crystal_density_meas ?
_exptl_crystal_density_method 'not measured'
_exptl_crystal_description block
_exptl_crystal_F_000 496
_exptl_crystal_size_max 0.24
_exptl_crystal_size_mid 0.10
_exptl_crystal_size_min 0.10
_refine_diff_density_max 0.793
_refine_diff_density_min -1.139
_refine_diff_density_rms 0.109
_refine_ls_extinction_method none
_refine_ls_goodness_of_fit_ref 1.105
_refine_ls_hydrogen_treatment refxyz
_refine_ls_matrix_type full
_refine_ls_number_parameters 246
_refine_ls_number_reflns 5366
_refine_ls_number_restraints 5
_refine_ls_restrained_S_all 1.105
_refine_ls_R_factor_all 0.0767
_refine_ls_R_factor_gt 0.0553
_refine_ls_shift/su_max 0.001
_refine_ls_shift/su_mean 0.000
_refine_ls_structure_factor_coef Fsqd
_refine_ls_weighting_details 'calc w=1/[\s^2^(Fo^2^)+(0.0973P)^2^+0.0000P] where P=(Fo^2^+2Fc^2^)/3'
_refine_ls_weighting_scheme calc
_refine_ls_wR_factor_gt 0.1473
_refine_ls_wR_factor_ref 0.1654
_reflns_number_gt 3995
_reflns_number_total 5366
_reflns_threshold_expression >2sigma(I)
_cod_data_source_file ao1c01624_si_002.cif
_cod_data_source_block 20200423lt_0m
_cod_depositor_comments
;
The following automatic conversions were performed:

data item '_symmetry_cell_setting' value 'Triclinic' was changed to
'triclinic' in accordance with the
/home/data/users/saulius/crontab/automatic-downloads/rss-feeds/ACS/lib/dictionaries/cif_core.dic
dictionary named 'cif_core.dic' version 2.4.2 last updated on
2011-04-26.

data item '_exptl_crystal_density_meas' value 'none' was changed to
'?' -- the value is perceived as not measured.

Automatic conversion script
Id: cif_fix_values 7556 2019-12-06 15:28:31Z antanas 

 Adding full bibliography for 4518801--4518806.cif.
;
_cod_original_sg_symbol_H-M P-1
_cod_database_code 4518802

loop_
_symmetry_equiv_pos_as_xyz
'x, y, z'
'-x, -y, -z'

loop_
_atom_site_label
_atom_site_type_symbol
_atom_site_fract_x
_atom_site_fract_y
_atom_site_fract_z
_atom_site_U_iso_or_equiv
_atom_site_adp_type
_atom_site_occupancy
_atom_site_symmetry_multiplicity
_atom_site_calc_flag
_atom_site_refinement_flags
_atom_site_disorder_assembly
_atom_site_disorder_group
C13A C 0.1689(11) 0.8755(11) 1.0833(7) 0.058(3) Uani 0.544(14) 1 d P . 1
H13A H 0.1068 0.8115 1.0802 0.070 Uiso 0.544(14) 1 calc PR . 1
H13B H 0.1181 0.9617 1.0744 0.070 Uiso 0.544(14) 1 calc PR . 1
C13B C 0.2351(11) 0.7845(11) 1.0944(7) 0.045(3) Uani 0.456(14) 1 d P . 2
H13C H 0.3082 0.7145 1.1043 0.054 Uiso 0.456(14) 1 calc PR . 2
H13D H 0.1543 0.7442 1.0886 0.054 Uiso 0.456(14) 1 calc PR . 2
C11A C 0.2634(9) 0.8773(11) 0.8873(7) 0.052(3) Uani 0.514(12) 1 d P . 3
H11A H 0.2244 0.9686 0.8810 0.063 Uiso 0.514(12) 1 calc PR . 3
H11B H 0.1897 0.8242 0.8867 0.063 Uiso 0.514(12) 1 calc PR . 3
C11B C 0.3302(11) 0.7739(11) 0.8952(8) 0.053(3) Uani 0.486(12) 1 d P . 4
H11C H 0.2453 0.7376 0.8928 0.063 Uiso 0.486(12) 1 calc PR . 4
H11D H 0.4014 0.7012 0.9034 0.063 Uiso 0.486(12) 1 calc PR . 4
Sr1 Sr 0.60025(4) 0.96567(3) 0.84383(3) 0.03846(16) Uani 1 1 d . . .
Si1 Si 0.85366(14) 0.75074(12) 0.64442(10) 0.0506(3) Uani 1 1 d . . .
Si2 Si 0.83019(15) 0.67218(12) 0.87665(11) 0.0517(3) Uani 1 1 d . . .
O1 O 0.3991(3) 0.9261(3) 0.9961(2) 0.0459(7) Uani 1 1 d . . .
O2 O 0.5123(4) 1.1544(3) 0.7147(3) 0.0636(9) Uani 1 1 d . . .
N1 N 0.7880(4) 0.7708(3) 0.7789(3) 0.0502(9) Uani 1 1 d . . .
N2 N 0.3878(4) 0.8463(4) 0.7887(3) 0.0567(10) Uani 1 1 d U . .
N3 N 0.1877(4) 0.8663(4) 1.1929(3) 0.0496(9) Uani 1 1 d U . .
C1 C 0.8200(6) 0.5961(5) 0.5939(5) 0.0740(16) Uani 1 1 d . . .
H1A H 0.9059 0.5579 0.5408 0.111 Uiso 1 1 calc R . .
H1B H 0.7441 0.6152 0.5593 0.111 Uiso 1 1 calc R . .
H1C H 0.7926 0.5355 0.6554 0.111 Uiso 1 1 calc R . .
C2 C 1.0496(6) 0.7509(6) 0.5875(4) 0.0755(16) Uani 1 1 d . . .
H2A H 1.0887 0.6813 0.5359 0.113 Uiso 1 1 calc R . .
H2B H 1.0931 0.7379 0.6470 0.113 Uiso 1 1 calc R . .
H2C H 1.0690 0.8336 0.5501 0.113 Uiso 1 1 calc R . .
C3 C 0.7747(6) 0.8874(5) 0.5664(4) 0.0643(13) Uani 1 1 d . . .
H3A H 0.8160 0.8752 0.4880 0.097 Uiso 1 1 calc R . .
H3B H 0.7951 0.9698 0.5855 0.097 Uiso 1 1 calc R . .
H3C H 0.6726 0.8875 0.5856 0.097 Uiso 1 1 calc R . .
C4 C 0.8711(6) 0.7656(5) 0.9810(4) 0.0694(15) Uani 1 1 d . . .
H4A H 0.9382 0.7115 1.0126 0.104 Uiso 1 1 calc R . .
H4B H 0.7842 0.7914 1.0387 0.104 Uiso 1 1 calc R . .
H4C H 0.9122 0.8425 0.9460 0.104 Uiso 1 1 calc R . .
C5 C 0.6815(7) 0.5810(6) 0.9538(5) 0.0827(18) Uani 1 1 d . . .
H5A H 0.7196 0.4942 0.9727 0.124 Uiso 1 1 calc R . .
H5B H 0.6195 0.5752 0.9085 0.124 Uiso 1 1 calc R . .
H5C H 0.6278 0.6261 1.0205 0.124 Uiso 1 1 calc R . .
C6 C 0.9903(7) 0.5477(5) 0.8306(5) 0.0825(18) Uani 1 1 d . . .
H6A H 0.9895 0.4812 0.8880 0.124 Uiso 1 1 calc R . .
H6B H 1.0758 0.5892 0.8157 0.124 Uiso 1 1 calc R . .
H6C H 0.9884 0.5083 0.7643 0.124 Uiso 1 1 calc R . .
C7 C 0.4075(8) 1.2486(7) 0.7750(6) 0.102(2) Uani 1 1 d U . .
H7A H 0.3150 1.2161 0.7989 0.122 Uiso 1 1 calc R . .
H7B H 0.4318 1.2707 0.8401 0.122 Uiso 1 1 calc R . .
C8 C 0.4026(15) 1.3573(10) 0.7053(8) 0.204(7) Uani 1 1 d U . .
H8A H 0.4432 1.4267 0.7291 0.244 Uiso 1 1 calc R . .
H8B H 0.3035 1.3892 0.7091 0.244 Uiso 1 1 calc R . .
C9 C 0.4802(11) 1.3254(7) 0.5955(7) 0.132(3) Uani 1 1 d U . .
H9A H 0.5570 1.3794 0.5667 0.158 Uiso 1 1 calc R . .
H9B H 0.4177 1.3377 0.5477 0.158 Uiso 1 1 calc R . .
C10 C 0.5377(7) 1.1886(6) 0.6022(4) 0.0801(18) Uani 1 1 d . . .
H10A H 0.4907 1.1345 0.5676 0.096 Uiso 1 1 calc R . .
H10B H 0.6400 1.1759 0.5646 0.096 Uiso 1 1 calc R . .
C12 C 0.2931(5) 0.8566(5) 0.9908(4) 0.0510(11) Uani 1 1 d . . .
H12 H 0.3337 0.7688 1.0102 0.061 Uiso 1 1 calc R . 1
C14 C 0.4396(9) 0.7245(9) 0.7422(11) 0.184(6) Uani 1 1 d . . .
H14A H 0.3636 0.6889 0.7253 0.276 Uiso 1 1 calc R . .
H14B H 0.4750 0.6664 0.7938 0.276 Uiso 1 1 calc R . .
H14C H 0.5162 0.7336 0.6752 0.276 Uiso 1 1 calc R . .
C15 C 0.3121(11) 0.9198(9) 0.7242(10) 0.177(6) Uani 1 1 d U . .
H15A H 0.2433 0.8698 0.7117 0.266 Uiso 1 1 calc R . .
H15B H 0.3773 0.9422 0.6543 0.266 Uiso 1 1 calc R . .
H15C H 0.2629 0.9987 0.7618 0.266 Uiso 1 1 calc R . .
C16 C 0.0531(8) 0.9287(9) 1.2404(13) 0.229(8) Uani 1 1 d . . .
H16A H -0.0157 0.8679 1.2514 0.344 Uiso 1 1 calc R . .
H16B H 0.0313 1.0002 1.1925 0.344 Uiso 1 1 calc R . .
H16C H 0.0488 0.9621 1.3107 0.344 Uiso 1 1 calc R . .
C17 C 0.2021(14) 0.7548(9) 1.2558(11) 0.215(7) Uani 1 1 d U . .
H17A H 0.1234 0.7062 1.2624 0.323 Uiso 1 1 calc R . .
H17B H 0.2020 0.7777 1.3283 0.323 Uiso 1 1 calc R . .
H17C H 0.2910 0.7018 1.2209 0.323 Uiso 1 1 calc R . .

loop_
_atom_site_aniso_label
_atom_site_aniso_U_11
_atom_site_aniso_U_22
_atom_site_aniso_U_33
_atom_site_aniso_U_23
_atom_site_aniso_U_13
_atom_site_aniso_U_12
C13A 0.054(6) 0.073(8) 0.053(5) -0.008(5) -0.018(5) -0.017(6)
C13B 0.039(6) 0.049(7) 0.044(5) -0.003(4) -0.009(4) -0.004(5)
C11A 0.035(5) 0.079(8) 0.046(5) -0.022(4) -0.010(4) -0.011(5)
C11B 0.041(6) 0.061(7) 0.057(6) -0.012(5) -0.015(5) -0.005(5)
Sr1 0.0365(3) 0.0427(2) 0.0337(2) -0.00422(15) -0.00814(17) 0.00025(17)
Si1 0.0455(8) 0.0543(7) 0.0452(7) -0.0063(5) -0.0063(6) 0.0036(6)
Si2 0.0494(8) 0.0460(7) 0.0518(7) 0.0002(5) -0.0097(6) 0.0085(6)
O1 0.0434(18) 0.0545(17) 0.0408(15) -0.0115(13) -0.0061(14) -0.0172(14)
O2 0.064(2) 0.069(2) 0.0506(18) 0.0052(16) -0.0150(17) 0.0083(18)
N1 0.049(2) 0.046(2) 0.051(2) -0.0029(16) -0.0117(18) 0.0026(18)
N2 0.047(2) 0.084(3) 0.040(2) -0.0150(19) -0.0096(18) -0.009(2)
N3 0.045(2) 0.062(2) 0.0385(19) -0.0020(16) -0.0030(17) -0.0129(19)
C1 0.068(4) 0.077(4) 0.072(3) -0.029(3) -0.017(3) 0.013(3)
C2 0.060(4) 0.093(4) 0.057(3) -0.007(3) 0.003(3) 0.004(3)
C3 0.061(3) 0.064(3) 0.069(3) -0.003(3) -0.024(3) 0.002(3)
C4 0.077(4) 0.072(3) 0.053(3) -0.001(2) -0.024(3) 0.019(3)
C5 0.094(5) 0.068(4) 0.087(4) 0.018(3) -0.027(4) -0.021(3)
C6 0.086(4) 0.068(3) 0.080(4) -0.003(3) -0.023(3) 0.033(3)
C7 0.101(5) 0.104(5) 0.078(4) -0.012(3) -0.015(4) 0.041(4)
C8 0.281(15) 0.130(7) 0.130(7) -0.010(6) -0.016(9) 0.113(9)
C9 0.171(9) 0.096(5) 0.102(5) 0.021(4) -0.032(5) 0.041(5)
C10 0.094(5) 0.089(4) 0.048(3) 0.004(3) -0.023(3) 0.019(4)
C12 0.050(3) 0.053(3) 0.050(3) -0.009(2) -0.011(2) -0.011(2)
C14 0.080(6) 0.120(7) 0.355(18) -0.120(9) -0.038(8) -0.018(5)
C15 0.174(10) 0.129(7) 0.312(15) 0.056(8) -0.197(11) -0.049(7)
C16 0.047(4) 0.114(7) 0.47(2) -0.123(11) 0.044(8) -0.027(5)
C17 0.270(14) 0.145(8) 0.338(17) 0.158(10) -0.234(14) -0.142(9)

loop_
_atom_type_symbol
_atom_type_description
_atom_type_scat_dispersion_real
_atom_type_scat_dispersion_imag
_atom_type_scat_source
C C 0.0033 0.0016 'International Tables Vol C Tables 4.2.6.8 and 6.1.1.4'
H H 0.0000 0.0000 'International Tables Vol C Tables 4.2.6.8 and 6.1.1.4'
N N 0.0061 0.0033 'International Tables Vol C Tables 4.2.6.8 and 6.1.1.4'
O O 0.0106 0.0060 'International Tables Vol C Tables 4.2.6.8 and 6.1.1.4'
Si Si 0.0817 0.0704 'International Tables Vol C Tables 4.2.6.8 and 6.1.1.4'
Sr Sr -1.5307 3.2498 'International Tables Vol C Tables 4.2.6.8 and 6.1.1.4'

loop_
_geom_angle_atom_site_label_1
_geom_angle_atom_site_label_2
_geom_angle_atom_site_label_3
_geom_angle
_geom_angle_site_symmetry_1
_geom_angle_site_symmetry_3
_geom_angle_publ_flag
C12 C13A N3 118.2(8) . . ?
C12 C13A Sr1 77.7(4) . 2_677 ?
N3 C13A Sr1 56.3(3) . 2_677 ?
C12 C13A H13A 107.8 . . ?
N3 C13A H13A 107.8 . . ?
Sr1 C13A H13A 162.6 2_677 . ?
C12 C13A H13B 107.8 . . ?
N3 C13A H13B 107.8 . . ?
Sr1 C13A H13B 86.1 2_677 . ?
H13A C13A H13B 107.1 . . ?
C12 C13B N3 113.8(7) . . ?
C12 C13B H13C 108.8 . . ?
N3 C13B H13C 108.8 . . ?
C12 C13B H13D 108.8 . . ?
N3 C13B H13D 108.8 . . ?
H13C C13B H13D 107.7 . . ?
C12 C11A N2 115.3(7) . . ?
C12 C11A H11A 108.4 . . ?
N2 C11A H11A 108.4 . . ?
C12 C11A H11B 108.4 . . ?
N2 C11A H11B 108.4 . . ?
H11A C11A H11B 107.5 . . ?
C12 C11B N2 112.6(7) . . ?
C12 C11B H11C 109.1 . . ?
N2 C11B H11C 109.1 . . ?
C12 C11B H11D 109.1 . . ?
N2 C11B H11D 109.1 . . ?
H11C C11B H11D 107.8 . . ?
O1 Sr1 O1 69.17(11) . 2_677 ?
O1 Sr1 N1 116.30(11) . . ?
O1 Sr1 N1 118.14(11) 2_677 . ?
O1 Sr1 O2 107.93(10) . . ?
O1 Sr1 O2 105.03(10) 2_677 . ?
N1 Sr1 O2 126.10(11) . . ?
O1 Sr1 N3 133.93(9) . 2_677 ?
O1 Sr1 N3 65.29(10) 2_677 2_677 ?
N1 Sr1 N3 91.48(12) . 2_677 ?
O2 Sr1 N3 78.12(11) . 2_677 ?
O1 Sr1 N2 65.07(10) . . ?
O1 Sr1 N2 132.96(10) 2_677 . ?
N1 Sr1 N2 91.96(12) . . ?
O2 Sr1 N2 79.75(12) . . ?
N3 Sr1 N2 154.84(11) 2_677 . ?
O1 Sr1 C12 88.82(11) . 2_677 ?
O1 Sr1 C12 19.68(10) 2_677 2_677 ?
N1 Sr1 C12 109.18(12) . 2_677 ?
O2 Sr1 C12 100.66(11) . 2_677 ?
N3 Sr1 C12 46.02(11) 2_677 2_677 ?
N2 Sr1 C12 152.13(11) . 2_677 ?
O1 Sr1 C13A 112.55(17) . 2_677 ?
O1 Sr1 C13A 43.96(17) 2_677 2_677 ?
N1 Sr1 C13A 92.3(2) . 2_677 ?
O2 Sr1 C13A 98.0(2) . 2_677 ?
N3 Sr1 C13A 25.29(18) 2_677 2_677 ?
N2 Sr1 C13A 175.7(2) . 2_677 ?
C12 Sr1 C13A 24.48(18) 2_677 2_677 ?
O1 Sr1 Sr1 34.59(6) . 2_677 ?
O1 Sr1 Sr1 34.58(7) 2_677 2_677 ?
N1 Sr1 Sr1 123.74(8) . 2_677 ?
O2 Sr1 Sr1 110.15(7) . 2_677 ?
N3 Sr1 Sr1 99.64(7) 2_677 2_677 ?
N2 Sr1 Sr1 99.08(8) . 2_677 ?
C12 Sr1 Sr1 54.24(8) 2_677 2_677 ?
C13A Sr1 Sr1 78.21(15) 2_677 2_677 ?
N1 Si1 C2 115.6(2) . . ?
N1 Si1 C1 115.1(2) . . ?
C2 Si1 C1 104.1(3) . . ?
N1 Si1 C3 110.6(2) . . ?
C2 Si1 C3 104.5(3) . . ?
C1 Si1 C3 105.9(3) . . ?
N1 Si2 C5 112.0(2) . . ?
N1 Si2 C4 111.3(2) . . ?
C5 Si2 C4 106.0(3) . . ?
N1 Si2 C6 116.5(2) . . ?
C5 Si2 C6 106.1(3) . . ?
C4 Si2 C6 104.1(3) . . ?
C12 O1 Sr1 124.7(2) . . ?
C12 O1 Sr1 124.4(2) . 2_677 ?
Sr1 O1 Sr1 110.83(11) . 2_677 ?
C7 O2 C10 108.0(4) . . ?
C7 O2 Sr1 112.6(3) . . ?
C10 O2 Sr1 139.3(3) . . ?
Si1 N1 Si2 125.9(2) . . ?
Si1 N1 Sr1 117.55(18) . . ?
Si2 N1 Sr1 116.53(18) . . ?
C15 N2 C14 108.8(8) . . ?
C15 N2 C11A 88.9(7) . . ?
C14 N2 C11A 126.9(7) . . ?
C15 N2 C11B 128.1(7) . . ?
C14 N2 C11B 86.6(7) . . ?
C11A N2 C11B 47.0(5) . . ?
C15 N2 Sr1 117.1(4) . . ?
C14 N2 Sr1 113.1(4) . . ?
C11A N2 Sr1 100.7(4) . . ?
C11B N2 Sr1 99.5(4) . . ?
C17 N3 C16 106.1(9) . . ?
C17 N3 C13A 127.0(7) . . ?
C16 N3 C13A 93.1(9) . . ?
C17 N3 C13B 88.2(8) . . ?
C16 N3 C13B 127.5(8) . . ?
C13A N3 C13B 43.8(5) . . ?
C17 N3 Sr1 117.5(4) . 2_677 ?
C16 N3 Sr1 112.3(4) . 2_677 ?
C13A N3 Sr1 98.4(4) . 2_677 ?
C13B N3 Sr1 104.0(4) . 2_677 ?
Si1 C1 H1A 109.5 . . ?
Si1 C1 H1B 109.5 . . ?
H1A C1 H1B 109.5 . . ?
Si1 C1 H1C 109.5 . . ?
H1A C1 H1C 109.5 . . ?
H1B C1 H1C 109.5 . . ?
Si1 C2 H2A 109.5 . . ?
Si1 C2 H2B 109.5 . . ?
H2A C2 H2B 109.5 . . ?
Si1 C2 H2C 109.5 . . ?
H2A C2 H2C 109.5 . . ?
H2B C2 H2C 109.5 . . ?
Si1 C3 H3A 109.5 . . ?
Si1 C3 H3B 109.5 . . ?
H3A C3 H3B 109.5 . . ?
Si1 C3 H3C 109.5 . . ?
H3A C3 H3C 109.5 . . ?
H3B C3 H3C 109.5 . . ?
Si2 C4 H4A 109.5 . . ?
Si2 C4 H4B 109.5 . . ?
H4A C4 H4B 109.5 . . ?
Si2 C4 H4C 109.5 . . ?
H4A C4 H4C 109.5 . . ?
H4B C4 H4C 109.5 . . ?
Si2 C5 H5A 109.5 . . ?
Si2 C5 H5B 109.5 . . ?
H5A C5 H5B 109.5 . . ?
Si2 C5 H5C 109.5 . . ?
H5A C5 H5C 109.5 . . ?
H5B C5 H5C 109.5 . . ?
Si2 C6 H6A 109.5 . . ?
Si2 C6 H6B 109.5 . . ?
H6A C6 H6B 109.5 . . ?
Si2 C6 H6C 109.5 . . ?
H6A C6 H6C 109.5 . . ?
H6B C6 H6C 109.5 . . ?
C8 C7 O2 106.7(6) . . ?
C8 C7 H7A 110.4 . . ?
O2 C7 H7A 110.4 . . ?
C8 C7 H7B 110.4 . . ?
O2 C7 H7B 110.4 . . ?
H7A C7 H7B 108.6 . . ?
C7 C8 C9 110.3(7) . . ?
C7 C8 H8A 109.6 . . ?
C9 C8 H8A 109.6 . . ?
C7 C8 H8B 109.6 . . ?
C9 C8 H8B 109.6 . . ?
H8A C8 H8B 108.1 . . ?
C8 C9 C10 104.7(6) . . ?
C8 C9 H9A 110.8 . . ?
C10 C9 H9A 110.8 . . ?
C8 C9 H9B 110.8 . . ?
C10 C9 H9B 110.8 . . ?
H9A C9 H9B 108.9 . . ?
O2 C10 C9 106.9(5) . . ?
O2 C10 H10A 110.3 . . ?
C9 C10 H10A 110.3 . . ?
O2 C10 H10B 110.3 . . ?
C9 C10 H10B 110.3 . . ?
H10A C10 H10B 108.6 . . ?
O1 C12 C11A 111.5(5) . . ?
O1 C12 C13A 113.0(5) . . ?
C11A C12 C13A 113.5(6) . . ?
O1 C12 C11B 114.7(5) . . ?
C11A C12 C11B 48.7(5) . . ?
C13A C12 C11B 132.2(6) . . ?
O1 C12 C13B 112.3(5) . . ?
C11A C12 C13B 136.2(7) . . ?
C13A C12 C13B 44.4(5) . . ?
C11B C12 C13B 111.9(6) . . ?
O1 C12 Sr1 35.89(17) . 2_677 ?
C11A C12 Sr1 136.0(5) . 2_677 ?
C13A C12 Sr1 77.8(4) . 2_677 ?
C11B C12 Sr1 148.8(5) . 2_677 ?
C13B C12 Sr1 82.7(4) . 2_677 ?
O1 C12 H12 99.4 . . ?
C11A C12 H12 118.8 . . ?
C13A C12 H12 99.4 . . ?
C11B C12 H12 70.7 . . ?
C13B C12 H12 55.3 . . ?
Sr1 C12 H12 99.4 2_677 . ?
N2 C14 H14A 109.5 . . ?
N2 C14 H14B 109.5 . . ?
H14A C14 H14B 109.5 . . ?
N2 C14 H14C 109.5 . . ?
H14A C14 H14C 109.5 . . ?
H14B C14 H14C 109.5 . . ?
N2 C15 H15A 109.5 . . ?
N2 C15 H15B 109.5 . . ?
H15A C15 H15B 109.5 . . ?
N2 C15 H15C 109.5 . . ?
H15A C15 H15C 109.5 . . ?
H15B C15 H15C 109.5 . . ?
N3 C16 H16A 109.5 . . ?
N3 C16 H16B 109.5 . . ?
H16A C16 H16B 109.5 . . ?
N3 C16 H16C 109.5 . . ?
H16A C16 H16C 109.5 . . ?
H16B C16 H16C 109.5 . . ?
N3 C17 H17A 109.5 . . ?
N3 C17 H17B 109.5 . . ?
H17A C17 H17B 109.5 . . ?
N3 C17 H17C 109.5 . . ?
H17A C17 H17C 109.5 . . ?
H17B C17 H17C 109.5 . . ?

loop_
_geom_bond_atom_site_label_1
_geom_bond_atom_site_label_2
_geom_bond_distance
_geom_bond_site_symmetry_2
_geom_bond_publ_flag
C13A C12 1.446(11) . ?
C13A N3 1.472(9) . ?
C13A Sr1 3.410(9) 2_677 ?
C13A H13A 0.9900 . ?
C13A H13B 0.9900 . ?
C13B C12 1.489(11) . ?
C13B N3 1.499(10) . ?
C13B H13C 0.9900 . ?
C13B H13D 0.9900 . ?
C11A C12 1.444(10) . ?
C11A N2 1.509(9) . ?
C11A H11A 0.9900 . ?
C11A H11B 0.9900 . ?
C11B C12 1.481(10) . ?
C11B N2 1.518(11) . ?
C11B H11C 0.9900 . ?
C11B H11D 0.9900 . ?
Sr1 O1 2.423(3) . ?
Sr1 O1 2.423(3) 2_677 ?
Sr1 N1 2.575(4) . ?
Sr1 O2 2.716(3) . ?
Sr1 N3 2.869(4) 2_677 ?
Sr1 N2 2.898(4) . ?
Sr1 C12 3.410(4) 2_677 ?
Sr1 C13A 3.410(9) 2_677 ?
Sr1 Sr1 3.9900(11) 2_677 ?
Si1 N1 1.676(4) . ?
Si1 C2 1.883(6) . ?
Si1 C1 1.900(5) . ?
Si1 C3 1.908(5) . ?
Si2 N1 1.686(4) . ?
Si2 C5 1.879(6) . ?
Si2 C4 1.887(5) . ?
Si2 C6 1.891(5) . ?
O1 C12 1.392(5) . ?
O1 Sr1 2.423(3) 2_677 ?
O2 C7 1.418(7) . ?
O2 C10 1.423(6) . ?
N2 C15 1.406(8) . ?
N2 C14 1.413(9) . ?
N3 C17 1.391(8) . ?
N3 C16 1.392(8) . ?
N3 Sr1 2.869(4) 2_677 ?
C1 H1A 0.9800 . ?
C1 H1B 0.9800 . ?
C1 H1C 0.9800 . ?
C2 H2A 0.9800 . ?
C2 H2B 0.9800 . ?
C2 H2C 0.9800 . ?
C3 H3A 0.9800 . ?
C3 H3B 0.9800 . ?
C3 H3C 0.9800 . ?
C4 H4A 0.9800 . ?
C4 H4B 0.9800 . ?
C4 H4C 0.9800 . ?
C5 H5A 0.9800 . ?
C5 H5B 0.9800 . ?
C5 H5C 0.9800 . ?
C6 H6A 0.9800 . ?
C6 H6B 0.9800 . ?
C6 H6C 0.9800 . ?
C7 C8 1.406(11) . ?
C7 H7A 0.9900 . ?
C7 H7B 0.9900 . ?
C8 C9 1.434(11) . ?
C8 H8A 0.9900 . ?
C8 H8B 0.9900 . ?
C9 C10 1.477(9) . ?
C9 H9A 0.9900 . ?
C9 H9B 0.9900 . ?
C10 H10A 0.9900 . ?
C10 H10B 0.9900 . ?
C12 Sr1 3.410(4) 2_677 ?
C12 H12 1.0000 . ?
C14 H14A 0.9800 . ?
C14 H14B 0.9800 . ?
C14 H14C 0.9800 . ?
C15 H15A 0.9800 . ?
C15 H15B 0.9800 . ?
C15 H15C 0.9800 . ?
C16 H16A 0.9800 . ?
C16 H16B 0.9800 . ?
C16 H16C 0.9800 . ?
C17 H17A 0.9800 . ?
C17 H17B 0.9800 . ?
C17 H17C 0.9800 . ?

loop_
_geom_torsion_atom_site_label_1
_geom_torsion_atom_site_label_2
_geom_torsion_atom_site_label_3
_geom_torsion_atom_site_label_4
_geom_torsion
_geom_torsion_site_symmetry_1
_geom_torsion_site_symmetry_2
_geom_torsion_site_symmetry_3
_geom_torsion_site_symmetry_4
_geom_torsion_publ_flag
O1 Sr1 O1 C12 176.6(4) 2_677 . . . ?
N1 Sr1 O1 C12 -71.3(3) . . . . ?
O2 Sr1 O1 C12 76.9(3) . . . . ?
N3 Sr1 O1 C12 167.6(3) 2_677 . . . ?
N2 Sr1 O1 C12 7.8(3) . . . . ?
C12 Sr1 O1 C12 177.8(3) 2_677 . . . ?
C13A Sr1 O1 C12 -176.0(4) 2_677 . . . ?
Sr1 Sr1 O1 C12 176.6(4) 2_677 . . . ?
O1 Sr1 O1 Sr1 0.001(1) 2_677 . . 2_677 ?
N1 Sr1 O1 Sr1 112.01(13) . . . 2_677 ?
O2 Sr1 O1 Sr1 -99.70(13) . . . 2_677 ?
N3 Sr1 O1 Sr1 -9.1(2) 2_677 . . 2_677 ?
N2 Sr1 O1 Sr1 -168.80(16) . . . 2_677 ?
C12 Sr1 O1 Sr1 1.13(13) 2_677 . . 2_677 ?
C13A Sr1 O1 Sr1 7.3(3) 2_677 . . 2_677 ?
O1 Sr1 O2 C7 35.7(5) . . . . ?
O1 Sr1 O2 C7 -36.8(5) 2_677 . . . ?
N1 Sr1 O2 C7 -180.0(4) . . . . ?
N3 Sr1 O2 C7 -96.9(5) 2_677 . . . ?
N2 Sr1 O2 C7 95.1(5) . . . . ?
C12 Sr1 O2 C7 -56.5(5) 2_677 . . . ?
C13A Sr1 O2 C7 -81.2(5) 2_677 . . . ?
Sr1 Sr1 O2 C7 -0.9(5) 2_677 . . . ?
O1 Sr1 O2 C10 -143.2(6) . . . . ?
O1 Sr1 O2 C10 144.2(6) 2_677 . . . ?
N1 Sr1 O2 C10 1.1(6) . . . . ?
N3 Sr1 O2 C10 84.2(6) 2_677 . . . ?
N2 Sr1 O2 C10 -83.8(6) . . . . ?
C12 Sr1 O2 C10 124.6(6) 2_677 . . . ?
C13A Sr1 O2 C10 99.9(6) 2_677 . . . ?
Sr1 Sr1 O2 C10 -179.8(5) 2_677 . . . ?
C2 Si1 N1 Si2 -61.3(4) . . . . ?
C1 Si1 N1 Si2 60.2(4) . . . . ?
C3 Si1 N1 Si2 -179.8(3) . . . . ?
C2 Si1 N1 Sr1 120.5(3) . . . . ?
C1 Si1 N1 Sr1 -117.9(2) . . . . ?
C3 Si1 N1 Sr1 2.1(3) . . . . ?
C5 Si2 N1 Si1 -109.7(3) . . . . ?
C4 Si2 N1 Si1 131.8(3) . . . . ?
C6 Si2 N1 Si1 12.8(4) . . . . ?
C5 Si2 N1 Sr1 68.5(3) . . . . ?
C4 Si2 N1 Sr1 -50.0(3) . . . . ?
C6 Si2 N1 Sr1 -169.0(3) . . . . ?
O1 Sr1 N1 Si1 136.52(19) . . . . ?
O1 Sr1 N1 Si1 -144.17(18) 2_677 . . . ?
O2 Sr1 N1 Si1 -5.2(3) . . . . ?
N3 Sr1 N1 Si1 -81.6(2) 2_677 . . . ?
N2 Sr1 N1 Si1 73.5(2) . . . . ?
C12 Sr1 N1 Si1 -125.0(2) 2_677 . . . ?
C13A Sr1 N1 Si1 -106.9(3) 2_677 . . . ?
Sr1 Sr1 N1 Si1 175.79(15) 2_677 . . . ?
O1 Sr1 N1 Si2 -41.8(2) . . . . ?
O1 Sr1 N1 Si2 37.5(2) 2_677 . . . ?
O2 Sr1 N1 Si2 176.43(17) . . . . ?
N3 Sr1 N1 Si2 100.1(2) 2_677 . . . ?
N2 Sr1 N1 Si2 -104.8(2) . . . . ?
C12 Sr1 N1 Si2 56.7(2) 2_677 . . . ?
C13A Sr1 N1 Si2 74.8(3) 2_677 . . . ?
Sr1 Sr1 N1 Si2 -2.5(3) 2_677 . . . ?
C12 C11A N2 C15 -162.3(8) . . . . ?
C12 C11A N2 C14 84.9(10) . . . . ?
C12 C11A N2 C11B 48.2(8) . . . . ?
C12 C11A N2 Sr1 -45.0(8) . . . . ?
C12 C11B N2 C15 -85.4(9) . . . . ?
C12 C11B N2 C14 163.3(8) . . . . ?
C12 C11B N2 C11A -45.3(7) . . . . ?
C12 C11B N2 Sr1 50.4(7) . . . . ?
O1 Sr1 N2 C15 112.7(6) . . . . ?
O1 Sr1 N2 C15 98.4(6) 2_677 . . . ?
N1 Sr1 N2 C15 -129.0(6) . . . . ?
O2 Sr1 N2 C15 -2.7(6) . . . . ?
N3 Sr1 N2 C15 -31.4(7) 2_677 . . . ?
C12 Sr1 N2 C15 90.8(7) 2_677 . . . ?
C13A Sr1 N2 C15 56(2) 2_677 . . . ?
Sr1 Sr1 N2 C15 106.3(6) 2_677 . . . ?
O1 Sr1 N2 C14 -119.6(7) . . . . ?
O1 Sr1 N2 C14 -134.0(7) 2_677 . . . ?
N1 Sr1 N2 C14 -1.4(7) . . . . ?
O2 Sr1 N2 C14 125.0(7) . . . . ?
N3 Sr1 N2 C14 96.3(7) 2_677 . . . ?
C12 Sr1 N2 C14 -141.6(7) 2_677 . . . ?
C13A Sr1 N2 C14 -177(2) 2_677 . . . ?
Sr1 Sr1 N2 C14 -126.0(7) 2_677 . . . ?
O1 Sr1 N2 C11A 18.5(5) . . . . ?
O1 Sr1 N2 C11A 4.2(5) 2_677 . . . ?
N1 Sr1 N2 C11A 136.7(5) . . . . ?
O2 Sr1 N2 C11A -96.9(5) . . . . ?
N3 Sr1 N2 C11A -125.6(5) 2_677 . . . ?
C12 Sr1 N2 C11A -3.4(6) 2_677 . . . ?
C13A Sr1 N2 C11A -38(2) 2_677 . . . ?
Sr1 Sr1 N2 C11A 12.1(5) 2_677 . . . ?
O1 Sr1 N2 C11B -29.2(4) . . . . ?
O1 Sr1 N2 C11B -43.6(5) 2_677 . . . ?
N1 Sr1 N2 C11B 89.0(5) . . . . ?
O2 Sr1 N2 C11B -144.6(5) . . . . ?
N3 Sr1 N2 C11B -173.3(4) 2_677 . . . ?
C12 Sr1 N2 C11B -51.2(6) 2_677 . . . ?
C13A Sr1 N2 C11B -86(2) 2_677 . . . ?
Sr1 Sr1 N2 C11B -35.6(5) 2_677 . . . ?
C12 C13A N3 C17 -84.3(11) . . . . ?
Sr1 C13A N3 C17 -134.0(9) 2_677 . . . ?
C12 C13A N3 C16 162.8(9) . . . . ?
Sr1 C13A N3 C16 113.1(4) 2_677 . . . ?
C12 C13A N3 C13B -51.8(9) . . . . ?
Sr1 C13A N3 C13B -101.5(7) 2_677 . . . ?
C12 C13A N3 Sr1 49.7(9) . . . 2_677 ?
C12 C13B N3 C17 -158.1(8) . . . . ?
C12 C13B N3 C16 92.9(10) . . . . ?
C12 C13B N3 C13A 47.3(8) . . . . ?
C12 C13B N3 Sr1 -40.3(8) . . . 2_677 ?
C10 O2 C7 C8 -18.4(10) . . . . ?
Sr1 O2 C7 C8 162.4(7) . . . . ?
O2 C7 C8 C9 12.3(14) . . . . ?
C7 C8 C9 C10 -1.6(15) . . . . ?
C7 O2 C10 C9 17.4(8) . . . . ?
Sr1 O2 C10 C9 -163.6(5) . . . . ?
C8 C9 C10 O2 -9.7(11) . . . . ?
Sr1 O1 C12 C11A -35.4(6) . . . . ?
Sr1 O1 C12 C11A 140.8(5) 2_677 . . . ?
Sr1 O1 C12 C13A -164.7(6) . . . . ?
Sr1 O1 C12 C13A 11.5(7) 2_677 . . . ?
Sr1 O1 C12 C11B 17.7(7) . . . . ?
Sr1 O1 C12 C11B -166.1(5) 2_677 . . . ?
Sr1 O1 C12 C13B 147.0(5) . . . . ?
Sr1 O1 C12 C13B -36.9(7) 2_677 . . . ?
Sr1 O1 C12 Sr1 -176.2(4) . . . 2_677 ?
N2 C11A C12 O1 56.6(9) . . . . ?
N2 C11A C12 C13A -174.4(7) . . . . ?
N2 C11A C12 C11B -48.0(7) . . . . ?
N2 C11A C12 C13B -126.6(9) . . . . ?
N2 C11A C12 Sr1 88.8(9) . . . 2_677 ?
N3 C13A C12 O1 -47.4(10) . . . . ?
Sr1 C13A C12 O1 -6.8(4) 2_677 . . . ?
N3 C13A C12 C11A -175.6(8) . . . . ?
Sr1 C13A C12 C11A -135.1(6) 2_677 . . . ?
N3 C13A C12 C11B 129.6(9) . . . . ?
Sr1 C13A C12 C11B 170.1(8) 2_677 . . . ?
N3 C13A C12 C13B 51.5(9) . . . . ?
Sr1 C13A C12 C13B 92.1(7) 2_677 . . . ?
N3 C13A C12 Sr1 -40.5(7) . . . 2_677 ?
N2 C11B C12 O1 -51.3(9) . . . . ?
N2 C11B C12 C11A 46.3(7) . . . . ?
N2 C11B C12 C13A 131.8(9) . . . . ?
N2 C11B C12 C13B 179.3(7) . . . . ?
N2 C11B C12 Sr1 -67.1(12) . . . 2_677 ?
N3 C13B C12 O1 52.9(9) . . . . ?
N3 C13B C12 C11A -123.9(9) . . . . ?
N3 C13B C12 C13A -47.8(7) . . . . ?
N3 C13B C12 C11B -176.4(7) . . . . ?
N3 C13B C12 Sr1 32.1(6) . . . 2_677 ?
